data_1536323
loop_
_publ_author_name
'Kabalov, Yu.K.'
'Sokolova, E.V.'

_publ_section_title
;
 Refinement of crystal structures of scapolites by the Rietveld method:
 marialites (6.4,8.1 and 15%Me)
;
_journal_name_full Kristallografiya
_journal_page_first 461
_journal_page_last 470
_journal_volume 41
_journal_year 1996
_chemical_formula_sum 'C0.08 Al3.52 Ca0.576 Cl0.92 K0.24 Na3.008 O24.24 Si8.32'
_chemical_name_systematic
;
(Na0.752 K0.06 Ca0.144)4 (Si8.32 Al3.52 O24) Cl0.92 (C O3)0.08
;
_space_group_IT_number 87
_symmetry_space_group_name_Hall '-I 4'
_symmetry_space_group_name_H-M 'I 4/m'
_cell_angle_alpha 90
_cell_angle_beta 90
_cell_angle_gamma 90
_cell_formula_units_Z 2
_cell_length_a 12.0413
_cell_length_b 12.0413
_cell_length_c 7.5809
_cell_volume 1099.177
_citation_journal_id_ASTM KRISAJ
_cod_data_source_file Kabalov_KRISAJ_1996_1547.cif
_cod_data_source_block C0.08Al3.52Ca0.576Cl0.92K0.24Na3.008O24.24Si8.32
_cod_original_formula_sum
;
C0.08 Al3.52 Ca0.576 Cl0.92 K0.24 Na3.008 O24.24 Si8.32
;
_cod_database_code 1536323

loop_
_symmetry_equiv_pos_as_xyz
x,y,z
-y,x,z
-x,-y,z
y,-x,z
-x,-y,-z
y,-x,-z
x,y,-z
-y,x,-z
x+1/2,y+1/2,z+1/2
-y+1/2,x+1/2,z+1/2
-x+1/2,-y+1/2,z+1/2
y+1/2,-x+1/2,z+1/2
-x+1/2,-y+1/2,-z+1/2
y+1/2,-x+1/2,-z+1/2
x+1/2,y+1/2,-z+1/2
-y+1/2,x+1/2,-z+1/2

loop_
_atom_site_label
_atom_site_type_symbol
_atom_site_fract_x
_atom_site_fract_y
_atom_site_fract_z
_atom_site_occupancy
_atom_site_U_iso_or_equiv
Na1 Na+1 0.3692 0.2912 0.5 0.752 0.0
Si1 Si+4 0.3397 0.4103 0 1 0.0
C1 C+4 0.5 0.5 0.5 0.08 0.0
Cl1 Cl-1 0.5 0.5 0.5 0.92 0.0
O7 O-2 0.414 0.526 0.5 0.02 0.0
O1 O-2 0.457 0.3521 0 1 0.0
O3 O-2 0.3502 0.9492 0.783 1 0.0
Al1 Al+3 0.661 0.9144 0.7938 0.44 0.0
K1 K+1 0.3692 0.2912 0.5 0.06 0.0
Ca1 Ca+2 0.3692 0.2912 0.5 0.144 0.0
Si2 Si+4 0.661 0.9144 0.7938 0.54 0.0
O5 O-2 0.517 0.376 0.5 0.02 0.0
O6 O-2 0.596 0.54 0.5 0.02 0.0
O4 O-2 0.2717 0.3705 0.823 1 0.0
O2 O-2 0.691 0.878 0 1 0.0
